data_2217337
loop_
_publ_author_name
'Zhu, Jie'
'Yin, Xian-Hong'
'Zhang, Shan-Shan'
'Zhao, Kai'
'Lin, Cui-Wu'

_publ_section_title Chlorido(1,10-phenanthroline)(1<i>H</i>-1,2,4-triazole-3-carboxylato)copper(II)
_journal_coeditor_code TK2217
_journal_issue 1
_journal_name_full 'Acta Crystallographica Section E'
_journal_page_first m71
_journal_page_last m71
_journal_paper_doi 10.1107/S160053680706299X
_journal_volume 64
_journal_year 2008
_chemical_formula_iupac '[Cu (C3 H2 N3 O2) Cl (C12 H8 N2)]'
_chemical_formula_moiety 'C15 H10 Cl Cu N5 O2'
_chemical_formula_sum 'C15 H10 Cl Cu N5 O2'
_chemical_formula_weight 391.27
_chemical_name_systematic Chlorido(1,10-phenanthroline)(1<i>H</i>-1,2,4-triazole-3-carboxylato)copper(II)
_space_group_IT_number 14
_symmetry_cell_setting monoclinic
_symmetry_space_group_name_Hall '-P 2ybc'
_symmetry_space_group_name_H-M 'P 1 21/c 1'
_atom_sites_solution_hydrogens geom
_atom_sites_solution_primary direct
_atom_sites_solution_secondary difmap
_audit_creation_method SHELXL97
_cell_angle_alpha 90
_cell_angle_beta 113.836(2)
_cell_angle_gamma 90
_cell_formula_units_Z 8
_cell_length_a 12.7302(16)
_cell_length_b 17.562(3)
_cell_length_c 14.299(2)
_cell_measurement_reflns_used 4070
_cell_measurement_temperature 298(2)
_cell_measurement_theta_max 26.9
_cell_measurement_theta_min 2.8
_cell_volume 2924.1(7)
_computing_cell_refinement 'SMART (Siemens, 1996)'
_computing_data_collection 'SMART (Siemens, 1996)'
_computing_data_reduction 'SAINT (Siemens, 1996)'
_computing_molecular_graphics 'SHELXTL (Sheldrick, 1997b)'
_computing_publication_material 'SHELXTL (Sheldrick, 1997b)'
_computing_structure_refinement 'SHELXL97 (Sheldrick, 1997a)'
_computing_structure_solution 'SHELXS97 (Sheldrick, 1997a)'
_diffrn_ambient_temperature 298(2)
_diffrn_measured_fraction_theta_full 1.000
_diffrn_measured_fraction_theta_max 1.000
_diffrn_measurement_device_type 'Siemens SMART CCD area-detector'
_diffrn_measurement_method '\f and \w'
_diffrn_radiation_monochromator graphite
_diffrn_radiation_source 'fine-focus sealed tube'
_diffrn_radiation_type MoK\a
_diffrn_radiation_wavelength 0.71073
_diffrn_reflns_av_R_equivalents 0.038
_diffrn_reflns_av_sigmaI/netI 0.048
_diffrn_reflns_limit_h_max 15
_diffrn_reflns_limit_h_min -9
_diffrn_reflns_limit_k_max 20
_diffrn_reflns_limit_k_min -20
_diffrn_reflns_limit_l_max 16
_diffrn_reflns_limit_l_min -17
_diffrn_reflns_number 14193
_diffrn_reflns_theta_full 25.0
_diffrn_reflns_theta_max 25.0
_diffrn_reflns_theta_min 1.8
_exptl_absorpt_coefficient_mu 1.696
_exptl_absorpt_correction_T_max 0.503
_exptl_absorpt_correction_T_min 0.467
_exptl_absorpt_correction_type multi-scan
_exptl_absorpt_process_details '(SADABS; Sheldrick, 1996)'
_exptl_crystal_colour dark-blue
_exptl_crystal_density_diffrn 1.777
_exptl_crystal_density_method 'not measured'
_exptl_crystal_description prism
_exptl_crystal_F_000 1576
_exptl_crystal_size_max 0.53
_exptl_crystal_size_mid 0.49
_exptl_crystal_size_min 0.47
_refine_diff_density_max 0.33
_refine_diff_density_min -0.41
_refine_ls_extinction_method none
_refine_ls_goodness_of_fit_ref 1.04
_refine_ls_hydrogen_treatment constr
_refine_ls_matrix_type full
_refine_ls_number_parameters 433
_refine_ls_number_reflns 5142
_refine_ls_number_restraints 2
_refine_ls_restrained_S_all 1.04
_refine_ls_R_factor_all 0.070
_refine_ls_R_factor_gt 0.034
_refine_ls_shift/su_max 0.001
_refine_ls_shift/su_mean 0.000
_refine_ls_structure_factor_coef Fsqd
_refine_ls_weighting_details 'calc w = 1/[\s^2^(Fo^2^)+(0.0357P)^2^+2.079P] where P=(Fo^2^+2Fc^2^)/3'
_refine_ls_weighting_scheme calc
_refine_ls_wR_factor_gt 0.074
_refine_ls_wR_factor_ref 0.096
_reflns_number_gt 3277
_reflns_number_total 5142
_reflns_threshold_expression I>2\s(I)
_cod_data_source_file tk2217.cif
_cod_data_source_block I
_cod_original_cell_volume 2924.2(7)
_cod_original_sg_symbol_H-M 'P 21/c'
_cod_database_code 2217337
_cod_database_fobs_code 2217337

loop_
_symmetry_equiv_pos_as_xyz
'x, y, z'
'-x, y+1/2, -z+1/2'
'-x, -y, -z'
'x, -y-1/2, z-1/2'

loop_
_atom_site_type_symbol
_atom_site_label
_atom_site_fract_x
_atom_site_fract_y
_atom_site_fract_z
_atom_site_U_iso_or_equiv
_atom_site_adp_type
_atom_site_calc_flag
_atom_site_refinement_flags
_atom_site_occupancy
Cu Cu1 0.40914(4) 0.59579(2) 0.14980(4) 0.03021(14) Uani d U 1
Cu Cu2 0.09358(4) 0.44546(2) 0.35025(4) 0.03027(14) Uani d U 1
Cl Cl1 0.47137(8) 0.60210(6) 0.33526(8) 0.0430(3) Uani d U 1
Cl Cl2 0.02771(8) 0.43345(6) 0.16237(8) 0.0435(3) Uani d U 1
N N1 0.1523(3) 0.75001(18) 0.0769(2) 0.0363(8) Uani d . 1
N N2 0.0815(3) 0.69152(17) 0.0746(2) 0.0344(8) Uani d . 1
H H2 0.0109 0.6965 0.0657 0.041 Uiso calc R 1
N N3 0.2440(2) 0.63748(17) 0.1008(2) 0.0289(7) Uani d . 1
N N4 0.3832(2) 0.48281(16) 0.1427(2) 0.0273(7) Uani d . 1
N N5 0.5511(2) 0.56362(16) 0.1292(2) 0.0259(7) Uani d . 1
N N6 0.3479(3) 0.29065(17) 0.4200(2) 0.0342(8) Uani d . 1
N N7 0.4151(3) 0.34806(17) 0.4121(2) 0.0336(8) Uani d . 1
H H7 0.4843 0.3424 0.4171 0.040 Uiso calc R 1
N N8 0.2549(2) 0.40305(16) 0.3910(2) 0.0290(7) Uani d . 1
N N9 0.1178(2) 0.55924(16) 0.3493(2) 0.0287(7) Uani d . 1
N N10 -0.0475(2) 0.47917(17) 0.3696(2) 0.0278(7) Uani d . 1
O O1 0.4428(2) 0.70196(14) 0.1296(2) 0.0413(7) Uani d . 1
O O2 0.3680(2) 0.81737(15) 0.0851(2) 0.0466(8) Uani d . 1
O O3 0.0617(2) 0.34048(14) 0.3793(2) 0.0399(7) Uani d . 1
O O4 0.1371(2) 0.22583(14) 0.4277(2) 0.0392(7) Uani d . 1
C C1 0.3611(3) 0.7493(2) 0.1033(3) 0.0322(9) Uani d . 1
C C2 0.2492(3) 0.7149(2) 0.0931(3) 0.0290(9) Uani d . 1
C C3 0.1364(3) 0.6260(2) 0.0879(3) 0.0329(9) Uani d . 1
H H3 0.1041 0.5786 0.0882 0.039 Uiso calc R 1
C C4 0.2961(3) 0.4431(2) 0.1466(3) 0.0375(10) Uani d . 1
H H4 0.2342 0.4694 0.1497 0.045 Uiso calc R 1
C C5 0.2937(4) 0.3643(2) 0.1461(3) 0.0473(12) Uani d . 1
H H5 0.2307 0.3389 0.1485 0.057 Uiso calc R 1
C C6 0.3838(4) 0.3233(2) 0.1422(3) 0.0436(11) Uani d . 1
H H6 0.3830 0.2704 0.1429 0.052 Uiso calc R 1
C C7 0.4772(3) 0.3632(2) 0.1371(3) 0.0341(10) Uani d . 1
C C8 0.4721(3) 0.4430(2) 0.1373(3) 0.0256(9) Uani d . 1
C C9 0.5629(3) 0.4865(2) 0.1295(3) 0.0251(8) Uani d . 1
C C10 0.6570(3) 0.4505(2) 0.1219(3) 0.0309(9) Uani d . 1
C C11 0.7427(3) 0.4971(2) 0.1136(3) 0.0365(10) Uani d . 1
H H11 0.8074 0.4758 0.1090 0.044 Uiso calc R 1
C C12 0.7291(3) 0.5749(2) 0.1124(3) 0.0353(10) Uani d . 1
H H12 0.7844 0.6066 0.1061 0.042 Uiso calc R 1
C C13 0.6325(3) 0.6063(2) 0.1207(3) 0.0319(9) Uani d . 1
H H13 0.6250 0.6590 0.1201 0.038 Uiso calc R 1
C C14 0.5729(4) 0.3277(2) 0.1292(3) 0.0427(11) Uani d . 1
H H14 0.5765 0.2748 0.1288 0.051 Uiso calc R 1
C C15 0.6596(3) 0.3685(2) 0.1222(3) 0.0422(11) Uani d . 1
H H15 0.7216 0.3434 0.1176 0.051 Uiso calc R 1
C C16 0.1432(3) 0.2929(2) 0.4052(3) 0.0295(9) Uani d . 1
C C17 0.2519(3) 0.3259(2) 0.4067(3) 0.0292(9) Uani d . 1
C C18 0.3601(3) 0.4141(2) 0.3956(3) 0.0319(9) Uani d . 1
H H18 0.3904 0.4608 0.3883 0.038 Uiso calc R 1
C C19 0.2018(3) 0.5979(2) 0.3396(3) 0.0366(10) Uani d . 1
H H19 0.2658 0.5715 0.3412 0.044 Uiso calc R 1
C C20 0.1980(4) 0.6772(2) 0.3269(3) 0.0417(11) Uani d . 1
H H20 0.2584 0.7025 0.3197 0.050 Uiso calc R 1
C C21 0.1050(3) 0.7171(2) 0.3251(3) 0.0408(11) Uani d . 1
H H21 0.1012 0.7696 0.3159 0.049 Uiso calc R 1
C C22 0.0151(3) 0.6776(2) 0.3375(3) 0.0326(9) Uani d . 1
C C23 0.0260(3) 0.5985(2) 0.3494(3) 0.0268(9) Uani d . 1
C C24 -0.0622(3) 0.5555(2) 0.3619(3) 0.0247(8) Uani d . 1
C C25 -0.1584(3) 0.5917(2) 0.3659(3) 0.0317(9) Uani d . 1
C C26 -0.2413(3) 0.5454(2) 0.3793(3) 0.0367(10) Uani d . 1
H H26 -0.3067 0.5671 0.3819 0.044 Uiso calc R 1
C C27 -0.2255(3) 0.4686(2) 0.3884(3) 0.0378(10) Uani d . 1
H H27 -0.2793 0.4376 0.3984 0.045 Uiso calc R 1
C C28 -0.1272(3) 0.4369(2) 0.3826(3) 0.0330(9) Uani d . 1
H H28 -0.1174 0.3844 0.3880 0.040 Uiso calc R 1
C C29 -0.0847(4) 0.7134(2) 0.3396(3) 0.0428(11) Uani d . 1
H H29 -0.0931 0.7659 0.3310 0.051 Uiso calc R 1
C C30 -0.1669(3) 0.6726(2) 0.3536(3) 0.0409(10) Uani d . 1
H H30 -0.2305 0.6976 0.3554 0.049 Uiso calc R 1

loop_
_atom_site_aniso_label
_atom_site_aniso_U_11
_atom_site_aniso_U_22
_atom_site_aniso_U_33
_atom_site_aniso_U_12
_atom_site_aniso_U_13
_atom_site_aniso_U_23
Cu1 0.0245(3) 0.0246(3) 0.0455(3) 0.0001(2) 0.0183(2) -0.0029(2)
Cu2 0.0238(3) 0.0244(3) 0.0463(3) 0.0038(2) 0.0181(2) 0.0024(2)
Cl1 0.0310(6) 0.0590(7) 0.0408(5) -0.0006(5) 0.0164(5) -0.0093(5)
Cl2 0.0323(6) 0.0566(7) 0.0420(5) 0.0026(5) 0.0154(5) -0.0063(5)
N1 0.0269(18) 0.0319(18) 0.054(2) 0.0027(15) 0.0201(17) 0.0032(16)
N2 0.0201(17) 0.038(2) 0.047(2) -0.0001(15) 0.0148(16) -0.0030(16)
N3 0.0234(17) 0.0262(17) 0.0378(18) -0.0006(14) 0.0130(15) -0.0029(15)
N4 0.0262(18) 0.0264(17) 0.0327(18) -0.0003(14) 0.0154(15) -0.0008(14)
N5 0.0227(17) 0.0260(17) 0.0309(17) 0.0020(14) 0.0128(14) 0.0000(14)
N6 0.0255(18) 0.0291(18) 0.050(2) 0.0013(15) 0.0180(16) 0.0002(16)
N7 0.0213(17) 0.0344(19) 0.048(2) 0.0020(14) 0.0167(16) -0.0018(15)
N8 0.0211(17) 0.0271(18) 0.0391(19) 0.0017(13) 0.0124(15) -0.0017(14)
N9 0.0251(18) 0.0280(18) 0.0356(19) 0.0035(14) 0.0152(15) -0.0011(14)
N10 0.0218(17) 0.0322(18) 0.0319(18) 0.0043(14) 0.0135(15) 0.0030(15)
O1 0.0275(15) 0.0283(15) 0.073(2) 0.0034(12) 0.0251(15) 0.0005(14)
O2 0.0346(16) 0.0296(16) 0.085(2) 0.0021(13) 0.0337(16) 0.0087(15)
O3 0.0246(15) 0.0268(15) 0.073(2) 0.0052(12) 0.0245(14) 0.0081(14)
O4 0.0314(15) 0.0267(15) 0.0655(19) 0.0031(12) 0.0259(15) 0.0054(14)
C1 0.030(2) 0.027(2) 0.045(2) -0.0003(19) 0.021(2) -0.0012(19)
C2 0.025(2) 0.028(2) 0.038(2) 0.0031(17) 0.0168(18) 0.0014(18)
C3 0.026(2) 0.030(2) 0.042(2) -0.0045(18) 0.0141(19) -0.0057(18)
C4 0.034(2) 0.034(2) 0.052(3) -0.0056(19) 0.024(2) -0.007(2)
C5 0.046(3) 0.037(2) 0.070(3) -0.018(2) 0.034(2) -0.005(2)
C6 0.051(3) 0.026(2) 0.061(3) -0.012(2) 0.031(2) -0.004(2)
C7 0.035(2) 0.028(2) 0.040(2) -0.0036(18) 0.015(2) -0.0022(18)
C8 0.025(2) 0.025(2) 0.028(2) -0.0019(16) 0.0112(17) -0.0008(16)
C9 0.0227(19) 0.028(2) 0.0230(19) -0.0008(16) 0.0073(16) -0.0019(16)
C10 0.026(2) 0.037(2) 0.029(2) 0.0059(17) 0.0110(18) -0.0001(17)
C11 0.023(2) 0.048(3) 0.039(2) 0.0042(19) 0.0131(19) 0.002(2)
C12 0.029(2) 0.038(2) 0.041(2) -0.0078(19) 0.017(2) 0.0002(19)
C13 0.030(2) 0.028(2) 0.038(2) -0.0020(17) 0.0146(19) 0.0009(18)
C14 0.046(3) 0.023(2) 0.060(3) 0.006(2) 0.023(2) 0.001(2)
C15 0.035(2) 0.037(2) 0.056(3) 0.014(2) 0.019(2) 0.001(2)
C16 0.025(2) 0.028(2) 0.037(2) 0.0012(18) 0.0139(18) 0.0003(18)
C17 0.025(2) 0.030(2) 0.033(2) 0.0050(18) 0.0125(18) -0.0008(18)
C18 0.028(2) 0.029(2) 0.039(2) 0.0000(18) 0.0139(19) 0.0014(18)
C19 0.027(2) 0.042(3) 0.047(3) 0.0003(19) 0.022(2) -0.001(2)
C20 0.041(3) 0.034(2) 0.055(3) -0.009(2) 0.025(2) -0.004(2)
C21 0.041(3) 0.032(2) 0.048(3) -0.004(2) 0.017(2) 0.0029(19)
C22 0.034(2) 0.026(2) 0.033(2) 0.0037(18) 0.0091(19) -0.0034(17)
C23 0.027(2) 0.029(2) 0.024(2) 0.0034(17) 0.0104(17) -0.0016(16)
C24 0.0201(19) 0.028(2) 0.025(2) 0.0048(16) 0.0073(17) 0.0003(16)
C25 0.029(2) 0.037(2) 0.030(2) 0.0057(18) 0.0124(18) -0.0016(18)
C26 0.023(2) 0.052(3) 0.039(2) 0.0104(19) 0.0153(19) -0.003(2)
C27 0.028(2) 0.048(3) 0.042(2) -0.003(2) 0.020(2) -0.001(2)
C28 0.031(2) 0.032(2) 0.036(2) 0.0001(18) 0.0142(19) 0.0017(18)
C29 0.046(3) 0.028(2) 0.056(3) 0.013(2) 0.022(2) -0.001(2)
C30 0.036(2) 0.036(2) 0.056(3) 0.011(2) 0.023(2) -0.003(2)

loop_
_atom_type_symbol
_atom_type_description
_atom_type_scat_dispersion_real
_atom_type_scat_dispersion_imag
_atom_type_scat_source
C C 0.0033 0.0016 'International Tables Vol C Tables 4.2.6.8 and 6.1.1.4'
H H 0.0000 0.0000 'International Tables Vol C Tables 4.2.6.8 and 6.1.1.4'
N N 0.0061 0.0033 'International Tables Vol C Tables 4.2.6.8 and 6.1.1.4'
O O 0.0106 0.0060 'International Tables Vol C Tables 4.2.6.8 and 6.1.1.4'
Cu Cu 0.3201 1.2651 'International Tables Vol C Tables 4.2.6.8 and 6.1.1.4'
Cl Cl 0.1484 0.1585 'International Tables Vol C Tables 4.2.6.8 and 6.1.1.4'

loop_
_geom_angle_atom_site_label_1
_geom_angle_atom_site_label_2
_geom_angle_atom_site_label_3
_geom_angle
O1 Cu1 N4 166.89(12)
O1 Cu1 N5 89.02(11)
N4 Cu1 N5 81.67(12)
O1 Cu1 N3 82.28(11)
N4 Cu1 N3 102.10(12)
N5 Cu1 N3 153.69(12)
O1 Cu1 Cl1 97.04(9)
N4 Cu1 Cl1 94.25(9)
N5 Cu1 Cl1 104.68(9)
N3 Cu1 Cl1 101.02(9)
O3 Cu2 N10 88.58(11)
O3 Cu2 N9 166.41(12)
N10 Cu2 N9 81.80(12)
O3 Cu2 N8 82.37(11)
N10 Cu2 N8 157.06(12)
N9 Cu2 N8 102.95(12)
O3 Cu2 Cl2 98.08(9)
N10 Cu2 Cl2 104.13(9)
N9 Cu2 Cl2 93.58(9)
N8 Cu2 Cl2 98.01(9)
C2 N1 N2 102.5(3)
C3 N2 N1 110.4(3)
C3 N2 H2 124.8
N1 N2 H2 124.8
C3 N3 C2 102.9(3)
C3 N3 Cu1 148.2(3)
C2 N3 Cu1 107.7(2)
C4 N4 C8 117.4(3)
C4 N4 Cu1 129.7(3)
C8 N4 Cu1 112.8(2)
C13 N5 C9 118.3(3)
C13 N5 Cu1 129.2(3)
C9 N5 Cu1 112.3(2)
C17 N6 N7 102.6(3)
C18 N7 N6 111.1(3)
C18 N7 H7 124.5
N6 N7 H7 124.5
C18 N8 C17 103.3(3)
C18 N8 Cu2 147.2(3)
C17 N8 Cu2 108.4(2)
C19 N9 C23 118.3(3)
C19 N9 Cu2 129.9(3)
C23 N9 Cu2 111.6(2)
C28 N10 C24 118.5(3)
C28 N10 Cu2 129.0(3)
C24 N10 Cu2 112.4(2)
C1 O1 Cu1 117.9(2)
C16 O3 Cu2 117.8(2)
O2 C1 O1 125.4(4)
O2 C1 C2 121.1(3)
O1 C1 C2 113.4(3)
N1 C2 N3 114.1(3)
N1 C2 C1 128.0(3)
N3 C2 C1 118.0(3)
N2 C3 N3 110.2(3)
N2 C3 H3 124.9
N3 C3 H3 124.9
N4 C4 C5 122.7(4)
N4 C4 H4 118.6
C5 C4 H4 118.6
C6 C5 C4 120.4(4)
C6 C5 H5 119.8
C4 C5 H5 119.8
C5 C6 C7 118.6(4)
C5 C6 H6 120.7
C7 C6 H6 120.7
C8 C7 C6 117.1(4)
C8 C7 C14 118.9(3)
C6 C7 C14 124.0(4)
N4 C8 C7 123.7(3)
N4 C8 C9 116.7(3)
C7 C8 C9 119.7(3)
N5 C9 C10 123.1(3)
N5 C9 C8 116.1(3)
C10 C9 C8 120.8(3)
C9 C10 C11 117.5(4)
C9 C10 C15 118.1(3)
C11 C10 C15 124.3(4)
C12 C11 C10 118.7(4)
C12 C11 H11 120.6
C10 C11 H11 120.6
C11 C12 C13 120.1(4)
C11 C12 H12 119.9
C13 C12 H12 119.9
N5 C13 C12 122.2(4)
N5 C13 H13 118.9
C12 C13 H13 118.9
C15 C14 C7 121.8(4)
C15 C14 H14 119.1
C7 C14 H14 119.1
C14 C15 C10 120.8(4)
C14 C15 H15 119.6
C10 C15 H15 119.6
O4 C16 O3 125.3(3)
O4 C16 C17 121.5(3)
O3 C16 C17 113.2(3)
N6 C17 N8 113.8(3)
N6 C17 C16 128.4(3)
N8 C17 C16 117.8(3)
N7 C18 N8 109.3(3)
N7 C18 H18 125.4
N8 C18 H18 125.4
N9 C19 C20 122.5(4)
N9 C19 H19 118.8
C20 C19 H19 118.8
C21 C20 C19 119.7(4)
C21 C20 H20 120.1
C19 C20 H20 120.1
C20 C21 C22 119.1(4)
C20 C21 H21 120.5
C22 C21 H21 120.5
C23 C22 C21 117.2(4)
C23 C22 C29 118.7(4)
C21 C22 C29 124.0(4)
N9 C23 C22 123.2(3)
N9 C23 C24 117.1(3)
C22 C23 C24 119.8(3)
N10 C24 C25 122.7(3)
N10 C24 C23 116.5(3)
C25 C24 C23 120.8(3)
C24 C25 C26 117.4(4)
C24 C25 C30 118.0(4)
C26 C25 C30 124.6(4)
C27 C26 C25 119.8(4)
C27 C26 H26 120.1
C25 C26 H26 120.1
C26 C27 C28 119.2(4)
C26 C27 H27 120.4
C28 C27 H27 120.4
N10 C28 C27 122.5(4)
N10 C28 H28 118.8
C27 C28 H28 118.8
C30 C29 C22 121.3(4)
C30 C29 H29 119.4
C22 C29 H29 119.4
C29 C30 C25 121.4(4)
C29 C30 H30 119.3
C25 C30 H30 119.3

loop_
_geom_bond_atom_site_label_1
_geom_bond_atom_site_label_2
_geom_bond_distance
Cu1 O1 1.960(3)
Cu1 N4 2.007(3)
Cu1 N5 2.026(3)
Cu1 N3 2.063(3)
Cu1 Cl1 2.4443(12)
Cu2 O3 1.968(3)
Cu2 N10 2.014(3)
Cu2 N9 2.023(3)
Cu2 N8 2.036(3)
Cu2 Cl2 2.4788(12)
N1 C2 1.313(4)
N1 N2 1.359(4)
N2 C3 1.320(5)
N2 H2 0.8600
N3 C3 1.321(5)
N3 C2 1.368(4)
N4 C4 1.330(5)
N4 C8 1.359(4)
N5 C13 1.323(5)
N5 C9 1.363(4)
N6 C17 1.313(4)
N6 N7 1.357(4)
N7 C18 1.326(4)
N7 H7 0.8600
N8 C18 1.328(5)
N8 C17 1.376(4)
N9 C19 1.320(5)
N9 C23 1.357(4)
N10 C28 1.329(5)
N10 C24 1.352(4)
O1 C1 1.265(4)
O2 C1 1.233(4)
O3 C16 1.265(4)
O4 C16 1.232(4)
C1 C2 1.499(5)
C3 H3 0.9300
C4 C5 1.385(5)
C4 H4 0.9300
C5 C6 1.374(6)
C5 H5 0.9300
C6 C7 1.407(5)
C6 H6 0.9300
C7 C8 1.404(5)
C7 C14 1.414(5)
C8 C9 1.427(5)
C9 C10 1.396(5)
C10 C11 1.407(5)
C10 C15 1.440(5)
C11 C12 1.376(5)
C11 H11 0.9300
C12 C13 1.396(5)
C12 H12 0.9300
C13 H13 0.9300
C14 C15 1.353(6)
C14 H14 0.9300
C15 H15 0.9300
C16 C17 1.493(5)
C18 H18 0.9300
C19 C20 1.403(5)
C19 H19 0.9300
C20 C21 1.367(5)
C20 H20 0.9300
C21 C22 1.410(5)
C21 H21 0.9300
C22 C23 1.401(5)
C22 C29 1.428(5)
C23 C24 1.422(5)
C24 C25 1.402(5)
C25 C26 1.405(5)
C25 C30 1.431(5)
C26 C27 1.362(5)
C26 H26 0.9300
C27 C28 1.402(5)
C27 H27 0.9300
C28 H28 0.9300
C29 C30 1.349(6)
C29 H29 0.9300
C30 H30 0.9300

loop_
_geom_hbond_atom_site_label_D
_geom_hbond_atom_site_label_H
_geom_hbond_atom_site_label_A
_geom_hbond_site_symmetry_A
_geom_hbond_distance_DH
_geom_hbond_distance_HA
_geom_hbond_distance_DA
_geom_hbond_angle_DHA
N2 H2 O4 2 0.86 1.99 2.835(4) 166.3
N7 H7 O2 2_645 0.86 1.94 2.797(4) 171.8

loop_
_geom_torsion_atom_site_label_1
_geom_torsion_atom_site_label_2
_geom_torsion_atom_site_label_3
_geom_torsion_atom_site_label_4
_geom_torsion
C2 N1 N2 C3 -0.7(4)
O1 Cu1 N3 C3 -169.9(5)
N4 Cu1 N3 C3 22.6(5)
N5 Cu1 N3 C3 118.3(5)
Cl1 Cu1 N3 C3 -74.2(5)
O1 Cu1 N3 C2 -7.0(2)
N4 Cu1 N3 C2 -174.4(2)
N5 Cu1 N3 C2 -78.7(3)
Cl1 Cu1 N3 C2 88.8(2)
O1 Cu1 N4 C4 -132.5(5)
N5 Cu1 N4 C4 -177.7(3)
N3 Cu1 N4 C4 -24.2(4)
Cl1 Cu1 N4 C4 78.1(3)
O1 Cu1 N4 C8 50.4(6)
N5 Cu1 N4 C8 5.2(2)
N3 Cu1 N4 C8 158.7(2)
Cl1 Cu1 N4 C8 -99.0(2)
O1 Cu1 N5 C13 7.7(3)
N4 Cu1 N5 C13 178.4(3)
N3 Cu1 N5 C13 78.0(4)
Cl1 Cu1 N5 C13 -89.3(3)
O1 Cu1 N5 C9 -175.7(2)
N4 Cu1 N5 C9 -4.9(2)
N3 Cu1 N5 C9 -105.4(3)
Cl1 Cu1 N5 C9 87.3(2)
C17 N6 N7 C18 0.5(4)
O3 Cu2 N8 C18 169.9(5)
N10 Cu2 N8 C18 -122.5(5)
N9 Cu2 N8 C18 -22.8(5)
Cl2 Cu2 N8 C18 72.8(5)
O3 Cu2 N8 C17 5.3(2)
N10 Cu2 N8 C17 72.9(4)
N9 Cu2 N8 C17 172.6(2)
Cl2 Cu2 N8 C17 -91.8(2)
O3 Cu2 N9 C19 134.2(5)
N10 Cu2 N9 C19 179.6(3)
N8 Cu2 N9 C19 22.4(4)
Cl2 Cu2 N9 C19 -76.6(3)
O3 Cu2 N9 C23 -52.5(6)
N10 Cu2 N9 C23 -7.1(2)
N8 Cu2 N9 C23 -164.3(2)
Cl2 Cu2 N9 C23 96.6(2)
O3 Cu2 N10 C28 -7.4(3)
N9 Cu2 N10 C28 -177.8(3)
N8 Cu2 N10 C28 -73.9(5)
Cl2 Cu2 N10 C28 90.6(3)
O3 Cu2 N10 C24 176.6(2)
N9 Cu2 N10 C24 6.3(2)
N8 Cu2 N10 C24 110.2(3)
Cl2 Cu2 N10 C24 -85.4(2)
N4 Cu1 O1 C1 114.0(5)
N5 Cu1 O1 C1 158.6(3)
N3 Cu1 O1 C1 3.5(3)
Cl1 Cu1 O1 C1 -96.7(3)
N10 Cu2 O3 C16 -161.1(3)
N9 Cu2 O3 C16 -116.3(5)
N8 Cu2 O3 C16 -2.2(3)
Cl2 Cu2 O3 C16 94.9(3)
Cu1 O1 C1 O2 -178.0(3)
Cu1 O1 C1 C2 0.8(4)
N2 N1 C2 N3 0.3(4)
N2 N1 C2 C1 180.0(4)
C3 N3 C2 N1 0.2(4)
Cu1 N3 C2 N1 -170.7(3)
C3 N3 C2 C1 -179.5(3)
Cu1 N3 C2 C1 9.6(4)
O2 C1 C2 N1 -8.4(6)
O1 C1 C2 N1 172.8(4)
O2 C1 C2 N3 171.3(4)
O1 C1 C2 N3 -7.5(5)
N1 N2 C3 N3 0.9(4)
C2 N3 C3 N2 -0.6(4)
Cu1 N3 C3 N2 162.7(4)
C8 N4 C4 C5 0.6(6)
Cu1 N4 C4 C5 -176.4(3)
N4 C4 C5 C6 0.4(6)
C4 C5 C6 C7 -1.0(6)
C5 C6 C7 C8 0.6(6)
C5 C6 C7 C14 -177.7(4)
C4 N4 C8 C7 -1.0(5)
Cu1 N4 C8 C7 176.5(3)
C4 N4 C8 C9 177.8(3)
Cu1 N4 C8 C9 -4.7(4)
C6 C7 C8 N4 0.4(6)
C14 C7 C8 N4 178.8(4)
C6 C7 C8 C9 -178.4(4)
C14 C7 C8 C9 0.1(5)
C13 N5 C9 C10 0.4(5)
Cu1 N5 C9 C10 -176.7(3)
C13 N5 C9 C8 -179.1(3)
Cu1 N5 C9 C8 3.9(4)
N4 C8 C9 N5 0.5(5)
C7 C8 C9 N5 179.3(3)
N4 C8 C9 C10 -179.0(3)
C7 C8 C9 C10 -0.2(5)
N5 C9 C10 C11 0.0(5)
C8 C9 C10 C11 179.5(3)
N5 C9 C10 C15 -179.5(3)
C8 C9 C10 C15 0.0(5)
C9 C10 C11 C12 -0.6(5)
C15 C10 C11 C12 178.9(3)
C10 C11 C12 C13 0.8(6)
C9 N5 C13 C12 -0.2(5)
Cu1 N5 C13 C12 176.3(3)
C11 C12 C13 N5 -0.4(6)
C8 C7 C14 C15 0.2(6)
C6 C7 C14 C15 178.5(4)
C7 C14 C15 C10 -0.4(6)
C9 C10 C15 C14 0.3(6)
C11 C10 C15 C14 -179.2(4)
Cu2 O3 C16 O4 178.5(3)
Cu2 O3 C16 C17 -1.4(4)
N7 N6 C17 N8 -0.2(4)
N7 N6 C17 C16 178.9(4)
C18 N8 C17 N6 -0.1(4)
Cu2 N8 C17 N6 171.4(3)
C18 N8 C17 C16 -179.3(3)
Cu2 N8 C17 C16 -7.8(4)
O4 C16 C17 N6 7.6(6)
O3 C16 C17 N6 -172.5(4)
O4 C16 C17 N8 -173.4(3)
O3 C16 C17 N8 6.5(5)
N6 N7 C18 N8 -0.6(4)
C17 N8 C18 N7 0.4(4)
Cu2 N8 C18 N7 -164.6(4)
C23 N9 C19 C20 -1.6(6)
Cu2 N9 C19 C20 171.3(3)
N9 C19 C20 C21 0.5(6)
C19 C20 C21 C22 0.8(6)
C20 C21 C22 C23 -1.0(6)
C20 C21 C22 C29 178.4(4)
C19 N9 C23 C22 1.4(5)
Cu2 N9 C23 C22 -172.7(3)
C19 N9 C23 C24 -178.9(3)
Cu2 N9 C23 C24 7.0(4)
C21 C22 C23 N9 -0.1(5)
C29 C22 C23 N9 -179.5(3)
C21 C22 C23 C24 -179.8(3)
C29 C22 C23 C24 0.7(5)
C28 N10 C24 C25 -0.8(5)
Cu2 N10 C24 C25 175.7(3)
C28 N10 C24 C23 179.2(3)
Cu2 N10 C24 C23 -4.4(4)
N9 C23 C24 N10 -1.8(5)
C22 C23 C24 N10 177.9(3)
N9 C23 C24 C25 178.2(3)
C22 C23 C24 C25 -2.1(5)
N10 C24 C25 C26 0.5(5)
C23 C24 C25 C26 -179.4(3)
N10 C24 C25 C30 -178.0(3)
C23 C24 C25 C30 2.0(5)
C24 C25 C26 C27 0.4(6)
C30 C25 C26 C27 178.8(4)
C25 C26 C27 C28 -1.1(6)
C24 N10 C28 C27 0.1(6)
Cu2 N10 C28 C27 -175.7(3)
C26 C27 C28 N10 0.8(6)
C23 C22 C29 C30 0.7(6)
C21 C22 C29 C30 -178.7(4)
C22 C29 C30 C25 -0.8(6)
C24 C25 C30 C29 -0.6(6)
C26 C25 C30 C29 -179.0(4)
